data_2021726
loop_
_publ_author_name
'Su, Feng'
'Zhou, Cheng-Yong'
'Wu, Lin-Tao'
'Wu, Xi'
'Su, Jing'
'Han, Chun'
'Wang, Zhi-Jun'

_publ_section_title
;
 Two Co^II^ coordination polymers of biphenyl-2,2',5,5'-tetracarboxylic
 acid with flexible N-donor ligands: syntheses, structures and magnetic
 properties
;
_journal_coeditor_code YF3180
_journal_issue 8
_journal_name_full 'Acta Crystallographica Section C'
_journal_page_first
;
;
_journal_paper_doi 10.1107/S2053229619009136
_journal_volume 75
_journal_year 2019
_chemical_formula_iupac '[Co2 (C16 H6 O8) (C14 H14 N4)2 (H2 O)2], 4H2 O'
_chemical_formula_moiety 'C44 H38 Co2 N8 O10, 4H2 O'
_chemical_formula_sum 'C44 H46 Co2 N2 O14'
_chemical_formula_weight 1028.18
_chemical_name_systematic
'Poly[[aqua(\m~4~-biphenyl-2,2',5,5'-tetracarboxylato){1,4-bis[(1<i>H</i>-imidazol-1-yl)methyl]benzene}dicobalt(II)] dihydrate]'
_space_group_crystal_system monoclinic
_space_group_IT_number 15
_space_group_name_Hall '-C 2yc'
_space_group_name_H-M_alt 'C 1 2/c 1'
_symmetry_space_group_name_Hall '-C 2yc'
_symmetry_space_group_name_H-M 'C 1 2/c 1'
_atom_sites_solution_hydrogens mixed
_audit_creation_method SHELXL-2018/3
_cell_angle_alpha 90
_cell_angle_beta 120.91(3)
_cell_angle_gamma 90
_cell_formula_units_Z 4
_cell_length_a 21.263(4)
_cell_length_b 12.366(2)
_cell_length_c 19.608(4)
_cell_measurement_reflns_used 6902
_cell_measurement_temperature 200(2)
_cell_measurement_theta_max 22.34
_cell_measurement_theta_min 3.29
_cell_volume 4423(2)
_computing_cell_refinement
;
SAINT (Bruker, 2012)
;
_computing_data_collection
;
APEX2 (Bruker, 2012)
;
_computing_data_reduction
;
SAINT (Bruker, 2012)
;
_computing_molecular_graphics
;
SHELXTL (Sheldrick, 2008),
DIAMOND (Brandenburg, 2005) and
PLATON (Spek, 2009)
;
_computing_publication_material
;
pubCIF (Westrip, 2010)
;
_computing_structure_refinement
;
SHELXL2018 (Sheldrick, 2015)
;
_computing_structure_solution
;
SHELXS97 (Sheldrick, 2008)
;
_diffrn_ambient_temperature 200(2)
_diffrn_measured_fraction_theta_full 0.994
_diffrn_measured_fraction_theta_max 0.992
_diffrn_measurement_device_type 'Bruker APEXII CCD'
_diffrn_measurement_method '\f and \w scans'
_diffrn_radiation_type MoK\a
_diffrn_radiation_wavelength 0.71073
_diffrn_reflns_av_R_equivalents 0.0390
_diffrn_reflns_av_unetI/netI 0.0416
_diffrn_reflns_limit_h_max 26
_diffrn_reflns_limit_h_min -26
_diffrn_reflns_limit_k_max 15
_diffrn_reflns_limit_k_min 0
_diffrn_reflns_limit_l_max 24
_diffrn_reflns_limit_l_min -23
_diffrn_reflns_number 8382
_diffrn_reflns_theta_full 25.242
_diffrn_reflns_theta_max 26.496
_diffrn_reflns_theta_min 2.610
_diffrn_source 'sealed tube'
_exptl_absorpt_coefficient_mu 0.823
_exptl_absorpt_correction_T_max 0.781
_exptl_absorpt_correction_T_min 0.751
_exptl_absorpt_correction_type multi-scan
_exptl_absorpt_process_details
;
(<i>SADABS</i>; Bruker, 2012)
;
_exptl_crystal_colour pink
_exptl_crystal_density_diffrn 1.491
_exptl_crystal_description block
_exptl_crystal_F_000 2048
_exptl_crystal_size_max 0.360
_exptl_crystal_size_mid 0.350
_exptl_crystal_size_min 0.300
_refine_diff_density_max 0.780
_refine_diff_density_min -0.802
_refine_ls_extinction_method none
_refine_ls_goodness_of_fit_ref 1.033
_refine_ls_hydrogen_treatment constr
_refine_ls_matrix_type full
_refine_ls_number_parameters 298
_refine_ls_number_reflns 4563
_refine_ls_number_restraints 0
_refine_ls_restrained_S_all 1.033
_refine_ls_R_factor_all 0.0456
_refine_ls_R_factor_gt 0.0420
_refine_ls_shift/su_max 0.003
_refine_ls_shift/su_mean 0.000
_refine_ls_structure_factor_coef Fsqd
_refine_ls_weighting_details 'w=1/[\s^2^(Fo^2^)+(0.0666P)^2^+9.6701P] where P=(Fo^2^+2Fc^2^)/3'
_refine_ls_weighting_scheme calc
_refine_ls_wR_factor_gt 0.1161
_refine_ls_wR_factor_ref 0.1187
_reflns_number_gt 4104
_reflns_number_total 4563
_reflns_threshold_expression 'I > 2\s(I)'
_cod_data_source_file yf3180sup1.cif
_cod_data_source_block sf180611a_sq
_cod_original_cell_volume 4423.5(19)
_cod_database_code 2021726
_shelx_space_group_comment
;
The symmetry employed for this shelxl refinement is uniquely defined
by the following loop, which should always be used as a source of
symmetry information in preference to the above space-group names.
They are only intended as comments.
;
_shelx_estimated_absorpt_t_min 0.756
_shelx_estimated_absorpt_t_max 0.790

loop_
_space_group_symop_operation_xyz
'x, y, z'
'-x, y, -z+1/2'
'x+1/2, y+1/2, z'
'-x+1/2, y+1/2, -z+1/2'
'-x, -y, -z'
'x, -y, z-1/2'
'-x+1/2, -y+1/2, -z'
'x+1/2, -y+1/2, z-1/2'

loop_
_atom_site_type_symbol
_atom_site_label
_atom_site_fract_x
_atom_site_fract_y
_atom_site_fract_z
_atom_site_U_iso_or_equiv
_atom_site_adp_type
_atom_site_calc_flag
_atom_site_occupancy
Co Co1 0.07286(2) 0.70505(2) -0.01446(2) 0.01321(11) Uani d 1
O O1 0.07928(8) 0.65436(13) 0.08867(9) 0.0170(3) Uani d 1
O O2 0.19863(9) 0.66658(16) 0.18208(10) 0.0273(4) Uani d 1
O O3 0.09524(9) 0.44032(13) 0.43989(9) 0.0188(3) Uani d 1
O O4 0.07115(10) 0.29009(13) 0.37121(10) 0.0230(4) Uani d 1
O O5 0.19253(9) 0.72765(14) 0.05045(10) 0.0220(3) Uani d 1
H H5A 0.207813 0.718958 0.097910 0.033 Uiso d 1
H H5B 0.212262 0.681228 0.037880 0.033 Uiso d 1
N N1 -0.04074(10) 0.68173(15) -0.07571(11) 0.0150(4) Uani d 1
N N2 -0.15208(10) 0.64318(15) -0.10064(11) 0.0170(4) Uani d 1
N N3 0.07227(10) 0.87336(16) -0.00624(11) 0.0183(4) Uani d 1
N N4 0.06418(11) 1.04669(15) -0.03789(11) 0.0182(4) Uani d 1
C C1 0.13438(12) 0.63412(17) 0.15710(12) 0.0157(4) Uani d 1
C C2 0.12033(12) 0.56710(17) 0.21236(12) 0.0147(4) Uani d 1
C C3 0.05031(12) 0.56074(17) 0.20151(12) 0.0151(4) Uani d 1
H H3 0.010583 0.595415 0.156960 0.018 Uiso calc 1
C C4 0.03742(11) 0.50431(17) 0.25493(12) 0.0143(4) Uani d 1
C C5 0.09616(12) 0.44929(17) 0.31855(12) 0.0149(4) Uani d 1
C C6 0.16583(12) 0.45135(18) 0.32742(13) 0.0182(4) Uani d 1
H H6 0.204821 0.411527 0.369159 0.022 Uiso calc 1
C C7 0.17826(12) 0.51114(18) 0.27566(12) 0.0172(4) Uani d 1
H H7 0.226035 0.514202 0.283080 0.021 Uiso calc 1
C C8 0.08633(11) 0.38978(18) 0.37979(12) 0.0154(4) Uani d 1
C C9 -0.09155(13) 0.72698(19) -0.14821(13) 0.0189(4) Uani d 1
H H9A -0.080094 0.767527 -0.181573 0.023 Uiso calc 1
C C10 -0.16073(13) 0.70409(17) -0.16412(13) 0.0190(5) Uani d 1
H H10 -0.205641 0.725634 -0.209554 0.023 Uiso calc 1
C C11 -0.07934(12) 0.63170(17) -0.04935(13) 0.0158(4) Uani d 1
H H11 -0.058550 0.592833 -0.000722 0.019 Uiso calc 1
C C12 -0.21106(12) 0.60198(18) -0.08929(14) 0.0202(5) Uani d 1
H H12A -0.195519 0.532184 -0.060573 0.024 Uiso calc 1
H H12B -0.255226 0.588397 -0.141950 0.024 Uiso calc 1
C C13 -0.23058(12) 0.67977(19) -0.04305(14) 0.0178(4) Uani d 1
C C14 -0.21887(16) 0.6508(2) 0.03073(16) 0.0295(6) Uani d 1
H H14 -0.197321 0.582681 0.052715 0.035 Uiso calc 1
C C15 -0.26200(17) 0.7806(2) -0.07340(17) 0.0307(6) Uani d 1
H H15 -0.270436 0.802611 -0.123842 0.037 Uiso calc 1
C C16 0.11350(13) 0.93326(19) 0.06213(14) 0.0212(5) Uani d 1
H H16 0.141083 0.904260 0.114292 0.025 Uiso calc 1
C C17 0.10863(14) 1.0403(2) 0.04344(14) 0.0236(5) Uani d 1
H H17 0.131363 1.098723 0.079354 0.028 Uiso calc 1
C C18 0.04301(13) 0.94502(18) -0.06531(14) 0.0199(5) Uani d 1
H H18 0.011356 0.926958 -0.119684 0.024 Uiso calc 1
C C19 0.04167(15) 1.14914(18) -0.08338(15) 0.0246(5) Uani d 1
H H19A 0.082715 1.201271 -0.057358 0.030 Uiso calc 1
H H19B -0.000201 1.179807 -0.081059 0.030 Uiso calc 1
C C20 0.01982(13) 1.13774(17) -0.16960(14) 0.0193(4) Uani d 1
C C21 -0.05236(16) 1.1383(3) -0.22953(18) 0.0462(9) Uani d 1
H H21 -0.089691 1.139251 -0.216549 0.055 Uiso calc 1
C C22 0.07179(15) 1.1375(4) -0.19113(18) 0.0487(9) Uani d 1
H H22 0.122204 1.136768 -0.150922 0.058 Uiso calc 1
O O6 0.20598(12) 0.10026(17) 0.45806(14) 0.0406(5) Uani d 1
H H6A 0.198539 0.149349 0.481129 0.061 Uiso d 1
H H6B 0.169008 0.094237 0.413919 0.061 Uiso d 1

loop_
_atom_site_aniso_label
_atom_site_aniso_U_11
_atom_site_aniso_U_22
_atom_site_aniso_U_33
_atom_site_aniso_U_12
_atom_site_aniso_U_13
_atom_site_aniso_U_23
Co1 0.01959(18) 0.01124(17) 0.01141(17) 0.00095(10) 0.00984(13) 0.00077(9)
O1 0.0197(7) 0.0204(8) 0.0126(7) 0.0015(6) 0.0095(6) 0.0042(6)
O2 0.0230(8) 0.0360(10) 0.0189(8) -0.0085(7) 0.0078(7) 0.0059(7)
O3 0.0280(8) 0.0183(8) 0.0133(7) -0.0018(6) 0.0128(6) -0.0002(6)
O4 0.0389(10) 0.0167(8) 0.0219(8) -0.0043(6) 0.0217(8) -0.0024(6)
O5 0.0221(8) 0.0264(8) 0.0216(8) -0.0021(7) 0.0141(7) -0.0016(7)
N1 0.0207(9) 0.0140(8) 0.0112(8) 0.0022(7) 0.0089(7) -0.0010(7)
N2 0.0197(9) 0.0163(9) 0.0158(9) 0.0015(7) 0.0097(7) -0.0013(7)
N3 0.0236(10) 0.0153(9) 0.0170(9) -0.0024(7) 0.0112(8) -0.0028(7)
N4 0.0273(10) 0.0132(9) 0.0183(9) -0.0022(7) 0.0146(8) -0.0038(7)
C1 0.0207(10) 0.0158(10) 0.0109(9) -0.0010(8) 0.0084(8) -0.0009(8)
C2 0.0224(10) 0.0121(9) 0.0106(9) -0.0013(8) 0.0092(8) -0.0020(7)
C3 0.0203(10) 0.0137(10) 0.0093(9) 0.0008(8) 0.0061(8) -0.0003(7)
C4 0.0198(11) 0.0141(10) 0.0099(9) -0.0020(8) 0.0082(8) -0.0028(7)
C5 0.0245(10) 0.0128(9) 0.0103(9) 0.0000(8) 0.0111(8) -0.0004(7)
C6 0.0205(10) 0.0195(10) 0.0131(10) 0.0033(8) 0.0075(8) 0.0021(8)
C7 0.0194(10) 0.0196(11) 0.0135(10) 0.0008(8) 0.0091(8) -0.0001(8)
C8 0.0170(10) 0.0176(10) 0.0112(9) 0.0028(8) 0.0070(8) 0.0030(8)
C9 0.0267(11) 0.0180(10) 0.0119(10) 0.0026(9) 0.0098(9) 0.0013(8)
C10 0.0224(11) 0.0183(11) 0.0126(10) 0.0032(8) 0.0063(9) 0.0000(8)
C11 0.0219(10) 0.0135(9) 0.0136(9) 0.0010(8) 0.0102(8) -0.0014(8)
C12 0.0188(10) 0.0172(10) 0.0245(11) -0.0021(8) 0.0112(9) -0.0030(9)
C13 0.0167(10) 0.0160(10) 0.0227(11) -0.0004(8) 0.0115(9) -0.0001(9)
C14 0.0448(15) 0.0199(11) 0.0281(13) 0.0142(11) 0.0219(12) 0.0091(10)
C15 0.0485(16) 0.0247(13) 0.0257(13) 0.0118(11) 0.0239(12) 0.0086(10)
C16 0.0287(12) 0.0226(11) 0.0146(10) -0.0029(9) 0.0129(9) -0.0038(9)
C17 0.0326(13) 0.0197(11) 0.0198(11) -0.0063(9) 0.0145(10) -0.0083(9)
C18 0.0288(12) 0.0130(10) 0.0169(10) -0.0021(8) 0.0111(9) -0.0022(8)
C19 0.0393(14) 0.0122(10) 0.0253(12) -0.0005(9) 0.0186(11) -0.0019(9)
C20 0.0291(12) 0.0097(9) 0.0237(11) -0.0016(8) 0.0168(10) -0.0008(8)
C21 0.0265(14) 0.089(3) 0.0314(15) 0.0045(15) 0.0209(12) 0.0041(16)
C22 0.0196(12) 0.100(3) 0.0257(14) -0.0080(15) 0.0112(11) -0.0090(16)
O6 0.0497(12) 0.0363(11) 0.0528(13) -0.0044(9) 0.0385(11) -0.0086(10)

loop_
_atom_type_symbol
_atom_type_description
_atom_type_scat_dispersion_real
_atom_type_scat_dispersion_imag
_atom_type_scat_source
C C 0.0033 0.0016 'International Tables Vol C Tables 4.2.6.8 and 6.1.1.4'
H H 0.0000 0.0000 'International Tables Vol C Tables 4.2.6.8 and 6.1.1.4'
Co Co 0.3494 0.9721 'International Tables Vol C Tables 4.2.6.8 and 6.1.1.4'
N N 0.0061 0.0033 'International Tables Vol C Tables 4.2.6.8 and 6.1.1.4'
O O 0.0106 0.0060 'International Tables Vol C Tables 4.2.6.8 and 6.1.1.4'

loop_
_geom_angle_atom_site_label_1
_geom_angle_atom_site_label_2
_geom_angle_atom_site_label_3
_geom_angle_site_symmetry_1
_geom_angle_site_symmetry_3
_geom_angle
_geom_angle_publ_flag
O1 Co1 N3 . . 103.19(7) y
O1 Co1 N1 . . 89.78(7) y
N3 Co1 N1 . . 97.51(7) y
O1 Co1 O3 . 6_565 103.64(6) y
N3 Co1 O3 . 6_565 150.46(7) y
N1 Co1 O3 . 6_565 94.72(7) y
O1 Co1 O5 . . 89.83(7) y
N3 Co1 O5 . . 83.10(7) y
N1 Co1 O5 . . 179.34(7) y
O3 Co1 O5 6_565 . 84.85(6) y
O1 Co1 O4 . 6_565 163.57(6) y
N3 Co1 O4 . 6_565 93.05(7) y
N1 Co1 O4 . 6_565 90.51(8) y
O3 Co1 O4 6_565 6_565 59.97(6) y
O5 Co1 O4 . 6_565 89.71(7) y
C1 O1 Co1 . . 131.11(14) ?
C8 O3 Co1 . 6_566 90.88(13) ?
C8 O4 Co1 . 6_566 88.21(13) ?
Co1 O5 H5A . . 107.8 ?
Co1 O5 H5B . . 110.8 ?
H5A O5 H5B . . 106.5 ?
C11 N1 C9 . . 105.99(19) ?
C11 N1 Co1 . . 127.12(15) ?
C9 N1 Co1 . . 126.46(16) ?
C11 N2 C10 . . 107.41(19) ?
C11 N2 C12 . . 126.09(19) ?
C10 N2 C12 . . 126.46(19) ?
C18 N3 C16 . . 105.51(19) ?
C18 N3 Co1 . . 127.93(15) ?
C16 N3 Co1 . . 125.71(16) ?
C18 N4 C17 . . 107.31(19) ?
C18 N4 C19 . . 128.20(19) ?
C17 N4 C19 . . 124.38(19) ?
O2 C1 O1 . . 125.1(2) ?
O2 C1 C2 . . 118.13(19) ?
O1 C1 C2 . . 116.73(19) ?
C3 C2 C7 . . 119.4(2) ?
C3 C2 C1 . . 120.71(19) ?
C7 C2 C1 . . 119.9(2) ?
C2 C3 C4 . . 121.3(2) ?
C2 C3 H3 . . 119.4 ?
C4 C3 H3 . . 119.4 ?
C3 C4 C5 . . 118.64(19) ?
C3 C4 C4 . 2 120.4(2) ?
C5 C4 C4 . 2 120.9(2) ?
C6 C5 C4 . . 120.15(19) ?
C6 C5 C8 . . 118.64(19) ?
C4 C5 C8 . . 121.19(19) ?
C7 C6 C5 . . 120.4(2) ?
C7 C6 H6 . . 119.8 ?
C5 C6 H6 . . 119.8 ?
C6 C7 C2 . . 120.0(2) ?
C6 C7 H7 . . 120.0 ?
C2 C7 H7 . . 120.0 ?
O3 C8 O4 . . 120.9(2) ?
O3 C8 C5 . . 119.08(19) ?
O4 C8 C5 . . 119.96(19) ?
C10 C9 N1 . . 109.3(2) ?
C10 C9 H9A . . 125.3 ?
N1 C9 H9A . . 125.3 ?
C9 C10 N2 . . 106.1(2) ?
C9 C10 H10 . . 127.0 ?
N2 C10 H10 . . 127.0 ?
N1 C11 N2 . . 111.20(19) ?
N1 C11 H11 . . 124.4 ?
N2 C11 H11 . . 124.4 ?
N2 C12 C13 . . 112.73(18) ?
N2 C12 H12A . . 109.0 ?
C13 C12 H12A . . 109.0 ?
N2 C12 H12B . . 109.0 ?
C13 C12 H12B . . 109.0 ?
H12A C12 H12B . . 107.8 ?
C14 C13 C15 . . 117.8(2) ?
C14 C13 C12 . . 120.2(2) ?
C15 C13 C12 . . 121.9(2) ?
C13 C14 C15 . 7_465 121.3(2) ?
C13 C14 H14 . . 119.3 ?
C15 C14 H14 7_465 . 119.3 ?
C14 C15 C13 7_465 . 120.8(2) ?
C14 C15 H15 7_465 . 119.6 ?
C13 C15 H15 . . 119.6 ?
C17 C16 N3 . . 109.7(2) ?
C17 C16 H16 . . 125.1 ?
N3 C16 H16 . . 125.1 ?
C16 C17 N4 . . 106.2(2) ?
C16 C17 H17 . . 126.9 ?
N4 C17 H17 . . 126.9 ?
N3 C18 N4 . . 111.2(2) ?
N3 C18 H18 . . 124.4 ?
N4 C18 H18 . . 124.4 ?
N4 C19 C20 . . 114.36(18) ?
N4 C19 H19A . . 108.7 ?
C20 C19 H19A . . 108.7 ?
N4 C19 H19B . . 108.7 ?
C20 C19 H19B . . 108.7 ?
H19A C19 H19B . . 107.6 ?
C22 C20 C21 . . 117.4(2) ?
C22 C20 C19 . . 120.8(2) ?
C21 C20 C19 . . 121.5(2) ?
C20 C21 C22 . 2_554 121.1(3) ?
C20 C21 H21 . . 119.4 ?
C22 C21 H21 2_554 . 119.4 ?
C20 C22 C21 . 2_554 121.5(3) ?
C20 C22 H22 . . 119.3 ?
C21 C22 H22 2_554 . 119.3 ?
H6A O6 H6B . . 107.3 ?

loop_
_geom_bond_atom_site_label_1
_geom_bond_atom_site_label_2
_geom_bond_site_symmetry_2
_geom_bond_distance
_geom_bond_publ_flag
Co1 O1 . 2.0536(15) y
Co1 N3 . 2.088(2) y
Co1 N1 . 2.093(2) y
Co1 O3 6_565 2.1672(16) y
Co1 O5 . 2.2013(18) y
Co1 O4 6_565 2.2240(18) y
O1 C1 . 1.273(3) ?
O2 C1 . 1.257(3) ?
O3 C8 . 1.259(3) ?
O4 C8 . 1.263(3) ?
O5 H5A . 0.8200 ?
O5 H5B . 0.8200 ?
N1 C11 . 1.326(3) ?
N1 C9 . 1.387(3) ?
N2 C11 . 1.351(3) ?
N2 C10 . 1.384(3) ?
N2 C12 . 1.473(3) ?
N3 C18 . 1.332(3) ?
N3 C16 . 1.381(3) ?
N4 C18 . 1.350(3) ?
N4 C17 . 1.376(3) ?
N4 C19 . 1.480(3) ?
C1 C2 . 1.511(3) ?
C2 C3 . 1.394(3) ?
C2 C7 . 1.402(3) ?
C3 C4 . 1.398(3) ?
C3 H3 . 0.9500 ?
C4 C5 . 1.407(3) ?
C4 C4 2 1.501(4) ?
C5 C6 . 1.400(3) ?
C5 C8 . 1.512(3) ?
C6 C7 . 1.386(3) ?
C6 H6 . 0.9500 ?
C7 H7 . 0.9500 ?
C9 C10 . 1.367(3) ?
C9 H9A . 0.9500 ?
C10 H10 . 0.9500 ?
C11 H11 . 0.9500 ?
C12 C13 . 1.519(3) ?
C12 H12A . 0.9900 ?
C12 H12B . 0.9900 ?
C13 C14 . 1.383(3) ?
C13 C15 . 1.395(3) ?
C14 C15 7_465 1.391(4) ?
C14 H14 . 0.9500 ?
C15 H15 . 0.9500 ?
C16 C17 . 1.363(3) ?
C16 H16 . 0.9500 ?
C17 H17 . 0.9500 ?
C18 H18 . 0.9500 ?
C19 C20 . 1.512(3) ?
C19 H19A . 0.9900 ?
C19 H19B . 0.9900 ?
C20 C22 . 1.371(4) ?
C20 C21 . 1.373(4) ?
C21 C22 2_554 1.389(4) ?
C21 H21 . 0.9500 ?
C22 H22 . 0.9500 ?
O6 H6A . 0.8196 ?
O6 H6B . 0.8207 ?

loop_
_geom_hbond_atom_site_label_D
_geom_hbond_atom_site_label_H
_geom_hbond_atom_site_label_A
_geom_hbond_site_symmetry_A
_geom_hbond_distance_DH
_geom_hbond_distance_HA
_geom_hbond_distance_DA
_geom_hbond_angle_DHA
_geom_hbond_publ_flag
O5 H5A O2 . 0.82 1.87 2.628(2) 152.2 yes
O5 H5B O6 4 0.82 1.97 2.745(3) 156.9 yes
C10 H10 O2 8_465 0.95 2.45 3.366(3) 162.5 yes
C11 H11 O3 2 0.95 2.56 3.327(3) 138.1 yes
C12 H12A O3 2 0.99 2.50 3.351(3) 143.9 yes
C19 H19B O1 5_575 0.99 2.61 3.500(3) 150.1 yes
O6 H6A O5 6_566 0.82 2.09 2.903(3) 173.2 yes

loop_
_geom_torsion_atom_site_label_1
_geom_torsion_atom_site_label_2
_geom_torsion_atom_site_label_3
_geom_torsion_atom_site_label_4
_geom_torsion_site_symmetry_1
_geom_torsion_site_symmetry_4
_geom_torsion
Co1 O1 C1 O2 . . 18.8(3)
Co1 O1 C1 C2 . . -162.08(14)
O2 C1 C2 C3 . . 157.1(2)
O1 C1 C2 C3 . . -22.0(3)
O2 C1 C2 C7 . . -22.4(3)
O1 C1 C2 C7 . . 158.5(2)
C7 C2 C3 C4 . . 3.4(3)
C1 C2 C3 C4 . . -176.14(19)
C2 C3 C4 C5 . . -2.9(3)
C2 C3 C4 C4 . 2 176.11(17)
C3 C4 C5 C6 . . -0.2(3)
C4 C4 C5 C6 2 . -179.16(17)
C3 C4 C5 C8 . . 178.04(19)
C4 C4 C5 C8 2 . -0.9(3)
C4 C5 C6 C7 . . 2.7(3)
C8 C5 C6 C7 . . -175.6(2)
C5 C6 C7 C2 . . -2.1(3)
C3 C2 C7 C6 . . -0.9(3)
C1 C2 C7 C6 . . 178.69(19)
Co1 O3 C8 O4 6_566 . -0.7(2)
Co1 O3 C8 C5 6_566 . -178.99(17)
Co1 O4 C8 O3 6_566 . 0.7(2)
Co1 O4 C8 C5 6_566 . 178.95(18)
C6 C5 C8 O3 . . 90.1(3)
C4 C5 C8 O3 . . -88.2(3)
C6 C5 C8 O4 . . -88.2(3)
C4 C5 C8 O4 . . 93.5(3)
C11 N1 C9 C10 . . 0.6(2)
Co1 N1 C9 C10 . . -172.34(15)
N1 C9 C10 N2 . . -0.5(2)
C11 N2 C10 C9 . . 0.1(2)
C12 N2 C10 C9 . . 177.9(2)
C9 N1 C11 N2 . . -0.5(2)
Co1 N1 C11 N2 . . 172.36(14)
C10 N2 C11 N1 . . 0.3(2)
C12 N2 C11 N1 . . -177.54(19)
C11 N2 C12 C13 . . 86.5(3)
C10 N2 C12 C13 . . -90.9(3)
N2 C12 C13 C14 . . -115.5(3)
N2 C12 C13 C15 . . 65.9(3)
C15 C13 C14 C15 . 7_465 0.3(5)
C12 C13 C14 C15 . 7_465 -178.3(2)
C14 C13 C15 C14 . 7_465 -0.3(5)
C12 C13 C15 C14 . 7_465 178.3(2)
C18 N3 C16 C17 . . 0.0(3)
Co1 N3 C16 C17 . . 170.05(17)
N3 C16 C17 N4 . . -0.5(3)
C18 N4 C17 C16 . . 0.9(3)
C19 N4 C17 C16 . . 177.4(2)
C16 N3 C18 N4 . . 0.6(3)
Co1 N3 C18 N4 . . -169.19(15)
C17 N4 C18 N3 . . -0.9(3)
C19 N4 C18 N3 . . -177.3(2)
C18 N4 C19 C20 . . -27.5(3)
C17 N4 C19 C20 . . 156.7(2)
N4 C19 C20 C22 . . -83.4(3)
N4 C19 C20 C21 . . 103.2(3)
C22 C20 C21 C22 . 2_554 0.7(4)
C19 C20 C21 C22 . 2_554 174.2(3)
C21 C20 C22 C21 . 2_554 0.3(5)
C19 C20 C22 C21 . 2_554 -173.3(3)

_cod_database_fobs_code 2021726
